data_2016719
loop_
_publ_author_name
'Sarangarajan, Thanjavur R.'
'Krishnamoorthy, Belli S.'
'Panchanatheswaran, Krishnaswamy'
'Low, John N.'
'Glidewell, Christopher'

_publ_section_title
;
 Three-dimensional frameworks built from piperazine-2,5-dione and
 simple metal salts (<i>M</i> = Co, Ni, Cu and Ag)
;
_journal_coeditor_code GG3165
_journal_issue 8
_journal_name_full 'Acta Crystallographica Section C'
_journal_page_first m286
_journal_page_last m291
_journal_paper_doi 10.1107/S010827010801648X
_journal_volume 64
_journal_year 2008
_chemical_formula_iupac '[Cu Cl2 (H2 O)2] , C4 H6 N2 O2'
_chemical_formula_moiety 'Cl2 Cu H4 O2 , 2C2 H3 N O'
_chemical_formula_sum 'C4 H10 Cl2 Cu N2 O4'
_chemical_formula_weight 284.58
_chemical_name_systematic
;
<i>catena</i>-poly[[[<i>trans</i>-diaquacopper(II)]-di-\m-chlorido]
piperazine-2,5-dione solvate]
;
_space_group_IT_number 15
_symmetry_cell_setting monoclinic
_symmetry_space_group_name_Hall '-I 2ya'
_symmetry_space_group_name_H-M 'I 1 2/a 1'
_atom_sites_solution_hydrogens geom
_atom_sites_solution_primary direct
_atom_sites_solution_secondary difmap
_cell_angle_alpha 90.00
_cell_angle_beta 94.73(3)
_cell_angle_gamma 90.00
_cell_formula_units_Z 4
_cell_length_a 15.224(3)
_cell_length_b 3.9694(8)
_cell_length_c 15.444(4)
_cell_measurement_reflns_used 1059
_cell_measurement_temperature 120(2)
_cell_measurement_theta_max 27.53
_cell_measurement_theta_min 3.61
_cell_volume 930.1(4)
_computing_cell_refinement 'DENZO-SMN (Otwinowski & Minor, 1997)'
_computing_data_collection 'KappaCCD Server Software (Nonius, 1997)'
_computing_data_reduction 'DENZO-SMN (Otwinowski & Minor, 1997)'
_computing_molecular_graphics 'PLATON (Spek, 2003)'
_computing_publication_material
;
SHELXL97 (Sheldrick, 2008) and PRPKAPPA (Ferguson, 1999)
;
_computing_structure_refinement 'SHELXL97 (Sheldrick, 2008)'
_computing_structure_solution 'SHELXS97 (Sheldrick, 2008)'
_diffrn_ambient_temperature 120(2)
_diffrn_detector_area_resol_mean 9.091
_diffrn_measured_fraction_theta_full 0.998
_diffrn_measured_fraction_theta_max 0.987
_diffrn_measurement_device_type 'Nonius KappaCCD'
_diffrn_measurement_method '\f and \w scans'
_diffrn_radiation_monochromator graphite
_diffrn_radiation_source 'Bruker Nonius FR591 rotating anode'
_diffrn_radiation_type 'Mo K\a'
_diffrn_radiation_wavelength 0.71073
_diffrn_reflns_av_R_equivalents 0.0
_diffrn_reflns_av_sigmaI/netI 0.0770
_diffrn_reflns_limit_h_max 19
_diffrn_reflns_limit_h_min -19
_diffrn_reflns_limit_k_max 5
_diffrn_reflns_limit_k_min -5
_diffrn_reflns_limit_l_max 19
_diffrn_reflns_limit_l_min -12
_diffrn_reflns_number 4485
_diffrn_reflns_theta_full 25.00
_diffrn_reflns_theta_max 27.53
_diffrn_reflns_theta_min 3.61
_diffrn_standards_decay_% 0
_exptl_absorpt_coefficient_mu 2.906
_exptl_absorpt_correction_T_max 0.918
_exptl_absorpt_correction_T_min 0.654
_exptl_absorpt_correction_type multi-scan
_exptl_absorpt_process_details '(SADABS; Sheldrick, 2003)'
_exptl_crystal_colour blue-green
_exptl_crystal_density_diffrn 2.032
_exptl_crystal_density_method 'not measured'
_exptl_crystal_description needle
_exptl_crystal_F_000 572
_exptl_crystal_size_max 0.16
_exptl_crystal_size_mid 0.04
_exptl_crystal_size_min 0.03
_refine_diff_density_max 1.579
_refine_diff_density_min -1.448
_refine_ls_extinction_method none
_refine_ls_goodness_of_fit_ref 1.086
_refine_ls_hydrogen_treatment constr
_refine_ls_matrix_type full
_refine_ls_number_parameters 62
_refine_ls_number_reflns 1059
_refine_ls_number_restraints 0
_refine_ls_restrained_S_all 1.086
_refine_ls_R_factor_all 0.0873
_refine_ls_R_factor_gt 0.0583
_refine_ls_shift/su_max 0.000
_refine_ls_shift/su_mean 0.000
_refine_ls_structure_factor_coef Fsqd
_refine_ls_weighting_details 'w = 1/[\s^2^(Fo^2^)+(0.0721P)^2^+6.6393P] where P=(Fo^2^+2Fc^2^)/3'
_refine_ls_weighting_scheme calc
_refine_ls_wR_factor_gt 0.1515
_refine_ls_wR_factor_ref 0.1640
_reflns_number_gt 787
_reflns_number_total 1059
_reflns_threshold_expression I>2\s(I)
_cod_data_source_file gg3165.cif
_cod_data_source_block III
_cod_original_sg_symbol_H-M 'I 2/a'
_cod_database_code 2016719
_cod_database_fobs_code 2016719

loop_
_symmetry_equiv_pos_as_xyz
'x, y, z'
'-x+1/2, y, -z'
'x+1/2, y+1/2, z+1/2'
'-x+1, y+1/2, -z+1/2'
'-x, -y, -z'
'x-1/2, -y, z'
'-x+1/2, -y+1/2, -z+1/2'
'x, -y+1/2, z+1/2'

loop_
_atom_site_type_symbol
_atom_site_label
_atom_site_fract_x
_atom_site_fract_y
_atom_site_fract_z
_atom_site_U_iso_or_equiv
_atom_site_adp_type
_atom_site_calc_flag
_atom_site_refinement_flags
_atom_site_occupancy
Cu Cu1 0.2500 0.2500 0.2500 0.0182(4) Uani d S 1
Cl Cl1 0.24586(10) 0.5930(4) 0.36560(10) 0.0215(4) Uani d . 1
O O1 0.3780(3) 0.2422(12) 0.2634(3) 0.0205(10) Uani d . 1
O O12 0.5031(3) 0.6199(13) 0.3563(3) 0.0212(10) Uani d . 1
N N11 0.4258(3) 0.8700(15) 0.4572(3) 0.0195(12) Uani d . 1
C C12 0.5002(4) 0.7978(16) 0.4227(4) 0.0158(13) Uani d . 1
C C13 0.4159(4) 1.0630(18) 0.5352(4) 0.0186(14) Uani d . 1
H H1A 0.4111 0.4021 0.2915 0.031 Uiso d R 1
H H1B 0.4101 0.1948 0.2185 0.031 Uiso d R 1
H H11 0.3805 0.7841 0.4255 0.023 Uiso d R 1
H H13A 0.3886 0.9173 0.5776 0.022 Uiso calc R 1
H H13B 0.3749 1.2521 0.5207 0.022 Uiso calc R 1

loop_
_atom_site_aniso_label
_atom_site_aniso_U_11
_atom_site_aniso_U_22
_atom_site_aniso_U_33
_atom_site_aniso_U_12
_atom_site_aniso_U_13
_atom_site_aniso_U_23
Cu1 0.0160(5) 0.0241(7) 0.0146(6) 0.0010(5) 0.0008(4) -0.0071(5)
Cl1 0.0181(7) 0.0294(9) 0.0171(7) -0.0019(7) 0.0018(5) -0.0116(7)
O1 0.0127(19) 0.029(3) 0.020(2) -0.002(2) 0.0015(17) -0.008(2)
O12 0.021(2) 0.031(3) 0.011(2) -0.004(2) 0.0012(17) -0.005(2)
N11 0.017(2) 0.026(3) 0.015(3) -0.006(2) -0.003(2) -0.004(2)
C12 0.015(3) 0.020(4) 0.012(3) -0.002(2) 0.001(2) 0.004(3)
C13 0.015(3) 0.023(4) 0.017(3) 0.001(3) 0.000(2) 0.000(3)

loop_
_atom_type_symbol
_atom_type_description
_atom_type_scat_dispersion_real
_atom_type_scat_dispersion_imag
_atom_type_scat_source
C C 0.0033 0.0016 'International Tables Vol C Tables 4.2.6.8 and 6.1.1.4'
H H 0.0000 0.0000 'International Tables Vol C Tables 4.2.6.8 and 6.1.1.4'
Cl Cl 0.1484 0.1585 'International Tables Vol C Tables 4.2.6.8 and 6.1.1.4'
Cu Cu 0.3201 1.2651 'International Tables Vol C Tables 4.2.6.8 and 6.1.1.4'
N N 0.0061 0.0033 'International Tables Vol C Tables 4.2.6.8 and 6.1.1.4'
O O 0.0106 0.0060 'International Tables Vol C Tables 4.2.6.8 and 6.1.1.4'

loop_
_geom_angle_atom_site_label_1
_geom_angle_atom_site_label_2
_geom_angle_atom_site_label_3
_geom_angle_site_symmetry_1
_geom_angle_site_symmetry_3
_geom_angle
_geom_angle_publ_flag
O1 Cu1 Cl1 7 . 88.92(14) no
O1 Cu1 Cl1 . . 91.08(14) no
O1 Cu1 Cl1 7 7 91.08(14) no
O1 Cu1 Cl1 . 7 88.92(14) no
Cu1 O1 H1A . . 123.9 no
Cu1 O1 H1B . . 121.7 no
H1A O1 H1B . . 101.6 no
C12 N11 C13 . . 127.0(5) no
C12 N11 H11 . . 110.5 no
C13 N11 H11 . . 122.5 no
O12 C12 N11 . . 122.9(6) no
O12 C12 C13 . 5_676 118.6(5) no
N11 C12 C13 . 5_676 118.4(6) no
N11 C13 C12 . 5_676 114.5(5) no
N11 C13 H13A . . 108.6 no
C12 C13 H13A 5_676 . 108.6 no
N11 C13 H13B . . 108.6 no
C12 C13 H13B 5_676 . 108.6 no
H13A C13 H13B . . 107.6 no

loop_
_geom_bond_atom_site_label_1
_geom_bond_atom_site_label_2
_geom_bond_site_symmetry_2
_geom_bond_distance
_geom_bond_publ_flag
Cu1 O1 7 1.942(4) no
Cu1 O1 . 1.942(4) no
Cu1 Cl1 . 2.2502(15) no
Cu1 Cl1 7 2.2502(15) no
Cu1 Cl1 1_545 3.1640(18) no
O1 H1A . 0.90 no
O1 H1B . 0.90 no
N11 C12 . 1.322(8) no
N11 C13 . 1.446(8) no
N11 H11 . 0.88 no
C12 O12 . 1.249(8) no
C12 C13 5_676 1.492(8) no
C13 C12 5_676 1.492(8) no
C13 H13A . 0.99 no
C13 H13B . 0.99 no

loop_
_geom_hbond_atom_site_label_D
_geom_hbond_atom_site_label_H
_geom_hbond_atom_site_label_A
_geom_hbond_site_symmetry_A
_geom_hbond_distance_DH
_geom_hbond_distance_HA
_geom_hbond_distance_DA
_geom_hbond_angle_DHA
_geom_hbond_publ_flag
O1 H1A O12 . 0.90 1.87 2.737(6) 162 no
O1 H1B O12 4_545 0.90 1.85 2.735(6) 167 no
N11 H11 Cl1 . 0.88 2.31 3.174(5) 168 no

loop_
_geom_torsion_atom_site_label_1
_geom_torsion_atom_site_label_2
_geom_torsion_atom_site_label_3
_geom_torsion_atom_site_label_4
_geom_torsion_site_symmetry_4
_geom_torsion
_geom_torsion_publ_flag
C13 N11 C12 O12 . 177.7(6) no
C13 N11 C12 C13 5_676 -2.7(11) no
C12 N11 C13 C12 5_676 2.6(11) no
